data_7009939
loop_
_publ_author_name
'Martz, J.'
'Graf, E.'
'Hosseini, M. W.'
'De Cian, A.'
'Fischer, J.'

_publ_section_title
;
 Directional 1-D inclusion networks: self-assembly of unsymmetrical
 koilands into directional koilates in the crystalline
 phase&#x200A;&#x2020;
;
_journal_issue 21
_journal_name_full 'Journal of the Chemical Society, Dalton Transactions'
_journal_page_first 3791
_journal_paper_doi 10.1039/b004538l
_journal_year 2000
_chemical_formula_moiety 'C87 H94 Cl6 O8 Si2'
_chemical_formula_sum 'C87 H94 Cl6 O8 Si2'
_chemical_formula_weight 1536.60
_chemical_name_systematic ' ?'
_space_group_IT_number 2
_symmetry_cell_setting triclinic
_symmetry_space_group_name_Hall '-P 1'
_symmetry_space_group_name_H-M 'P -1'
_cell_angle_alpha 97.489(2)
_cell_angle_beta 101.974(2)
_cell_angle_gamma 97.733(2)
_cell_formula_units_Z 2
_cell_length_a 11.4684(5)
_cell_length_b 17.5630(7)
_cell_length_c 20.4767(5)
_cell_measurement_reflns_used 30386
_cell_measurement_temperature 173
_cell_measurement_theta_max 32.6
_cell_measurement_theta_min 1.4
_cell_volume 3944.3(3)
_computing_publication_material CIFGEN_IN_OpenMoleN_(_1997)
_computing_structure_refinement LSFM_OpenMoleN_(_1997)
_computing_structure_solution Direct_methods_(SIR,_Burla_et_al.,_1989)
_diffrn_ambient_temperature 173
_diffrn_measurement_details
;
103 frames,246 sec/frame, delta phi = 1.7 deg. Each frame measured 2 times.
Detector to crystal distance 29 mm.
;
_diffrn_measurement_device_type KappaCCD
_diffrn_measurement_method '\p scans'
_diffrn_radiation_monochromator graphite
_diffrn_radiation_type Mo-K\a
_diffrn_radiation_wavelength 0.71073
_diffrn_reflns_av_R_equivalents 0.037
_diffrn_reflns_av_sigmaI/netI 0.333
_diffrn_reflns_limit_h_max 16
_diffrn_reflns_limit_h_min 0
_diffrn_reflns_limit_k_max 25
_diffrn_reflns_limit_k_min -25
_diffrn_reflns_limit_l_max 22
_diffrn_reflns_limit_l_min -23
_diffrn_reflns_number 30386
_diffrn_reflns_theta_max 32.55
_diffrn_reflns_theta_min 2.5
_diffrn_source xray_tube
_diffrn_standards_decay_% 0
_exptl_absorpt_coefficient_mu 0.305
_exptl_absorpt_correction_type none
_exptl_crystal_colour colorless
_exptl_crystal_density_diffrn 1.29
_exptl_crystal_density_method none
_exptl_crystal_description prism
_exptl_crystal_F_000 1620
_exptl_crystal_size_max 0.20
_exptl_crystal_size_mid 0.16
_exptl_crystal_size_min 0.10
_refine_diff_density_max 0.758
_refine_diff_density_min -0.096
_refine_ls_extinction_method none
_refine_ls_goodness_of_fit_all 1.920
_refine_ls_goodness_of_fit_ref 1.618
_refine_ls_hydrogen_treatment noref
_refine_ls_matrix_type full
_refine_ls_number_constraints 0
_refine_ls_number_parameters 930
_refine_ls_number_reflns 10852
_refine_ls_number_restraints 0
_refine_ls_R_factor_all 0.137
_refine_ls_R_factor_gt 0.063
_refine_ls_shift/esd_mean 0.003
_refine_ls_shift/su_max 0.043
_refine_ls_structure_factor_coef F
_refine_ls_weighting_details 'w = 4Fo^2^/(\s^2^(Fo^2^) + 0.0064 Fo^4^)'
_refine_ls_weighting_scheme calc
_refine_ls_wR_factor_all 0.108
_refine_ls_wR_factor_ref 0.092
_reflns_number_gt 10852
_reflns_number_total 21194
_reflns_threshold_expression >3.0\s(I)
_cod_data_source_file b004538l.txt
_cod_data_source_block st343
_cod_depositor_comments
;
The following automatic conversions were performed:

'_refine_ls_weighting_scheme' value '4Fo^2^/(\s^2^(Fo^2^) + 0.0064
Fo^4^)' was changed to 'calc'. New tag '_refine_ls_weighting_details'
was created. The value of the new tag was set to 'w =
4Fo^2^/(\s^2^(Fo^2^) + 0.0064 Fo^4^)'.

Automatic conversion script
Id: cif_fix_values 3143 2015-03-26 13:38:13Z robertas 
;
_cod_original_cell_volume 3944.3(5)
_cod_original_sg_symbol_H-M P-1
_cod_database_code 7009939

loop_
_symmetry_equiv_pos_as_xyz
x,y,z
-x,-y,-z

loop_
_atom_site_aniso_label
_atom_site_aniso_U_11
_atom_site_aniso_U_22
_atom_site_aniso_U_33
_atom_site_aniso_U_12
_atom_site_aniso_U_13
_atom_site_aniso_U_23
_atom_site_aniso_type_symbol
SI1 0.0256(4) 0.0243(4) 0.0229(3) 0.0046(3) 0.0058(3) 0.0015(3) Si
O1 0.028(1) 0.031(1) 0.0277(9) 0.0031(8) 0.0089(7) 0.0011(8) O
O2 0.0256(9) 0.028(1) 0.0250(9) 0.0048(8) 0.0044(7) 0.0027(7) O
O3 0.038(1) 0.0249(9) 0.0260(8) 0.0115(8) 0.0088(7) 0.0056(7) O
O4 0.028(1) 0.031(1) 0.0331(9) 0.0006(9) 0.0056(8) 0.0003(8) O
SI2 0.0256(4) 0.0228(4) 0.0216(3) 0.0041(3) 0.0048(3) 0.0021(3) Si
O5 0.028(1) 0.0240(9) 0.0285(9) 0.0026(8) 0.0071(7) 0.0034(7) O
O6 0.031(1) 0.0229(9) 0.0250(8) 0.0027(8) 0.0092(7) -0.0000(7) O
O7 0.0262(9) 0.0274(9) 0.0220(8) 0.0059(8) 0.0018(7) 0.0047(7) O
O8 0.033(1) 0.0247(9) 0.0233(8) 0.0062(8) 0.0068(7) 0.0054(7) O
C1 0.033(1) 0.028(1) 0.026(1) 0.001(1) 0.012(1) -0.003(1) C
C2 0.036(1) 0.035(2) 0.030(1) 0.007(1) 0.015(1) 0.001(1) C
C3 0.050(2) 0.033(2) 0.031(1) 0.009(1) 0.016(1) 0.002(1) C
C4 0.044(2) 0.034(2) 0.029(1) -0.000(1) 0.011(1) -0.003(1) C
C5 0.037(2) 0.047(2) 0.024(1) 0.005(1) 0.011(1) 0.002(1) C
C6 0.034(1) 0.036(2) 0.023(1) 0.005(1) 0.013(1) 0.004(1) C
C7 0.057(2) 0.045(2) 0.040(2) -0.007(2) 0.015(1) -0.006(2) C
C8 0.065(2) 0.051(2) 0.041(2) 0.009(2) 0.004(2) -0.014(2) C
C9 0.111(4) 0.035(2) 0.052(2) -0.003(2) 0.002(2) -0.002(2) C
C10 0.086(3) 0.077(3) 0.091(3) -0.045(2) 0.044(2) -0.033(2) C
C11 0.034(1) 0.034(2) 0.038(1) 0.013(1) 0.012(1) -0.000(1) C
C12 0.026(1) 0.027(1) 0.030(1) 0.006(1) 0.004(1) 0.002(1) C
C13 0.031(2) 0.023(1) 0.042(2) 0.006(1) 0.004(1) -0.001(1) C
C14 0.035(2) 0.027(1) 0.038(1) 0.006(1) 0.003(1) 0.005(1) C
C15 0.034(2) 0.032(1) 0.031(1) 0.006(1) 0.006(1) 0.010(1) C
C16 0.024(1) 0.025(1) 0.029(1) 0.003(1) 0.004(1) 0.003(1) C
C17 0.027(1) 0.020(1) 0.032(1) 0.004(1) 0.004(1) 0.003(1) C
C18 0.055(2) 0.031(2) 0.050(2) 0.015(1) 0.007(1) 0.009(1) C
C19 0.082(3) 0.051(2) 0.057(2) 0.031(2) 0.002(2) 0.022(2) C
C20 0.110(3) 0.051(2) 0.066(2) 0.051(2) 0.015(2) 0.015(2) C
C21 0.088(3) 0.042(2) 0.106(3) 0.003(2) 0.022(2) 0.036(2) C
C22 0.032(1) 0.028(1) 0.024(1) 0.008(1) 0.004(1) 0.007(1) C
C23 0.029(1) 0.027(1) 0.022(1) 0.006(1) 0.004(1) 0.001(1) C
C24 0.037(1) 0.026(1) 0.025(1) 0.008(1) 0.009(1) 0.009(1) C
C25 0.033(1) 0.027(1) 0.028(1) 0.005(1) 0.010(1) 0.004(1) C
C26 0.027(1) 0.033(1) 0.027(1) 0.009(1) 0.008(1) 0.005(1) C
C27 0.032(1) 0.027(1) 0.018(1) 0.006(1) 0.006(1) 0.003(1) C
C28 0.031(1) 0.022(1) 0.022(1) 0.002(1) 0.0081(9) -0.001(1) C
C29 0.032(2) 0.034(2) 0.048(2) 0.004(1) 0.014(1) 0.013(1) C
C30 0.038(2) 0.045(2) 0.086(2) 0.001(2) 0.013(2) 0.023(2) C
C31 0.053(2) 0.036(2) 0.091(2) 0.001(2) 0.029(2) 0.017(2) C
C32 0.057(2) 0.075(3) 0.062(2) 0.003(2) 0.034(1) 0.015(2) C
C33 0.028(1) 0.023(1) 0.024(1) 0.007(1) 0.004(1) 0.001(1) C
C34 0.029(1) 0.024(1) 0.023(1) 0.007(1) 0.007(1) 0.006(1) C
C35 0.030(1) 0.029(1) 0.027(1) 0.007(1) 0.008(1) 0.009(1) C
C36 0.029(1) 0.028(1) 0.031(1) 0.004(1) 0.005(1) 0.010(1) C
C37 0.035(2) 0.030(1) 0.024(1) 0.003(1) 0.002(1) 0.003(1) C
C38 0.029(1) 0.027(1) 0.026(1) 0.004(1) 0.006(1) 0.004(1) C
C39 0.024(1) 0.024(1) 0.023(1) 0.002(1) 0.002(1) 0.005(1) C
C40 0.028(1) 0.039(2) 0.034(1) 0.001(1) 0.001(1) 0.005(1) C
C41 0.031(2) 0.079(3) 0.058(2) 0.018(2) -0.001(2) -0.002(2) C
C42 0.040(2) 0.055(2) 0.073(2) -0.008(2) -0.004(2) 0.021(2) C
C43 0.034(2) 0.067(2) 0.045(2) 0.007(2) -0.001(1) 0.017(2) C
C44 0.032(1) 0.039(2) 0.021(1) 0.006(1) 0.007(1) 0.004(1) C
C45 0.026(1) 0.025(1) 0.027(1) 0.002(1) 0.002(1) 0.005(1) C
C46 0.027(1) 0.027(1) 0.032(1) 0.003(1) 0.004(1) 0.007(1) C
C47 0.029(1) 0.032(1) 0.040(1) 0.008(1) 0.004(1) 0.010(1) C
C48 0.035(2) 0.035(2) 0.033(1) 0.000(1) -0.002(1) 0.009(1) C
C49 0.041(2) 0.035(2) 0.025(1) 0.001(1) 0.002(1) 0.008(1) C
C50 0.030(1) 0.028(1) 0.026(1) -0.001(1) 0.002(1) 0.003(1) C
C51 0.046(2) 0.054(2) 0.044(2) 0.017(2) 0.001(1) 0.020(1) C
C52 0.049(2) 0.064(2) 0.045(2) 0.013(2) 0.010(1) 0.028(1) C
C53 0.069(2) 0.058(2) 0.068(2) 0.009(2) 0.023(2) 0.024(2) C
C54 0.043(2) 0.035(2) 0.019(1) 0.007(1) 0.006(1) 0.005(1) C
C55 0.034(1) 0.029(1) 0.024(1) 0.007(1) 0.010(1) 0.003(1) C
C56 0.045(2) 0.034(2) 0.027(1) 0.004(1) 0.007(1) -0.002(1) C
C57 0.046(2) 0.030(2) 0.033(1) 0.002(1) 0.011(1) -0.001(1) C
C58 0.047(2) 0.029(1) 0.036(1) 0.011(1) 0.014(1) 0.006(1) C
C59 0.034(1) 0.030(1) 0.025(1) 0.008(1) 0.013(1) 0.003(1) C
C60 0.031(1) 0.025(1) 0.022(1) 0.003(1) 0.009(1) 0.001(1) C
C61 0.076(3) 0.033(2) 0.051(2) 0.005(2) 0.006(2) -0.000(2) C
C62 0.085(3) 0.038(2) 0.067(2) -0.011(2) 0.015(2) -0.001(2) C
C63 0.086(4) 0.064(3) 0.128(4) -0.013(3) 0.007(3) 0.011(3) C
C64 0.033(1) 0.028(1) 0.034(1) 0.012(1) 0.009(1) 0.004(1) C
C65 0.027(1) 0.027(1) 0.028(1) 0.006(1) 0.004(1) 0.004(1) C
C66 0.030(1) 0.031(1) 0.035(1) 0.008(1) 0.004(1) 0.009(1) C
C67 0.030(2) 0.032(1) 0.034(1) 0.002(1) 0.003(1) 0.012(1) C
C68 0.029(1) 0.040(2) 0.025(1) 0.003(1) 0.005(1) 0.011(1) C
C69 0.021(1) 0.032(1) 0.024(1) 0.004(1) 0.001(1) 0.004(1) C
C70 0.022(1) 0.027(1) 0.024(1) 0.002(1) 0.001(1) 0.003(1) C
C71 0.055(2) 0.037(2) 0.045(2) 0.005(2) 0.014(1) 0.018(1) C
C72 0.061(2) 0.044(2) 0.052(2) 0.014(2) 0.005(2) 0.024(1) C
C73 0.095(3) 0.062(2) 0.090(3) 0.040(2) 0.008(3) 0.021(2) C
C74 0.029(1) 0.035(2) 0.021(1) 0.001(1) 0.006(1) 0.004(1) C
C75 0.025(1) 0.033(1) 0.023(1) 0.008(1) 0.007(1) 0.000(1) C
C76 0.031(1) 0.039(2) 0.029(1) 0.004(1) 0.010(1) 0.009(1) C
C77 0.028(1) 0.045(2) 0.034(1) 0.001(1) 0.006(1) 0.010(1) C
C78 0.026(1) 0.043(2) 0.029(1) 0.009(1) 0.005(1) 0.004(1) C
C79 0.027(1) 0.031(1) 0.026(1) 0.009(1) 0.008(1) 0.004(1) C
C80 0.023(1) 0.028(1) 0.026(1) 0.004(1) 0.006(1) -0.001(1) C
C81 0.033(2) 0.086(2) 0.075(2) -0.019(2) -0.004(2) 0.045(2) C
C82 0.033(3) 0.034(3) 0.047(3) -0.004(3) 0.008(3) 0.000(3) C
C82A 0.030(3) 0.077(5) 0.053(4) -0.003(4) 0.010(3) 0.008(4) C
C83 0.047(2) 0.087(3) 0.063(2) -0.005(2) 0.005(2) 0.037(2) C
C84 0.033(1) 0.029(1) 0.034(1) 0.012(1) 0.008(1) 0.004(1) C
C85 0.071(2) 0.046(2) 0.056(2) -0.005(2) 0.024(2) -0.002(2) C
CL1 0.0801(8) 0.1014(8) 0.0835(7) 0.0300(7) 0.0091(6) 0.0249(6) Cl
CL2 0.0733(7) 0.0699(7) 0.0975(7) 0.0279(5) 0.0269(5) 0.0166(6) Cl
C86 0.053(2) 0.044(2) 0.050(2) 0.005(2) 0.018(1) 0.006(2) C
CL3 0.0785(7) 0.0731(7) 0.0657(6) 0.0264(6) -0.0043(5) 0.0050(5) Cl
CL4 0.0759(6) 0.0530(5) 0.0626(5) 0.0133(5) 0.0205(4) 0.0186(4) Cl

loop_
_atom_site_label
_atom_site_fract_x
_atom_site_fract_y
_atom_site_fract_z
_atom_site_U_iso_or_equiv
_atom_site_occupancy
_atom_site_thermal_displace_type
_atom_site_calc_flag
_atom_site_calc_attached_atom
_atom_site_type_symbol
SI1 0.45930(7) -0.10558(5) 0.66451(4) 0.0242(3) 1.000 Uani ? ? Si
O1 0.4902(2) -0.1390(1) 0.59303(9) 0.0288(9) 1.000 Uani ? ? O
O2 0.3369(2) -0.0690(1) 0.65131(9) 0.0262(9) 1.000 Uani ? ? O
O3 0.4433(2) -0.1756(1) 0.70660(9) 0.0292(9) 1.000 Uani ? ? O
O4 0.5658(2) -0.0382(1) 0.7056(1) 0.030(1) 1.000 Uani ? ? O
SI2 0.46895(7) 0.05007(5) 0.81179(3) 0.0233(3) 1.000 Uani ? ? Si
O5 0.4140(2) -0.0411(1) 0.79392(9) 0.0266(9) 1.000 Uani ? ? O
O6 0.4032(2) 0.0906(1) 0.86725(9) 0.0261(9) 1.000 Uani ? ? O
O7 0.6125(2) 0.0609(1) 0.84364(8) 0.0251(9) 1.000 Uani ? ? O
O8 0.4507(2) 0.0896(1) 0.74491(9) 0.0266(9) 1.000 Uani ? ? O
C1 0.4182(3) -0.2088(2) 0.5573(1) 0.029(1) 1.000 Uani ? ? C
C2 0.4545(3) -0.2789(2) 0.5697(1) 0.034(1) 1.000 Uani ? ? C
C3 0.3860(3) -0.3470(2) 0.5299(1) 0.037(2) 1.000 Uani ? ? C
C4 0.2824(3) -0.3471(2) 0.4800(1) 0.035(2) 1.000 Uani ? ? C
C5 0.2466(3) -0.2749(2) 0.4730(1) 0.035(2) 1.000 Uani ? ? C
C6 0.3121(3) -0.2055(2) 0.5117(1) 0.030(1) 1.000 Uani ? ? C
C7 0.2096(4) -0.4214(2) 0.4344(2) 0.047(2) 1.000 Uani ? ? C
C8 0.1886(4) -0.4102(2) 0.3603(2) 0.051(2) 1.000 Uani ? ? C
C9 0.2737(5) -0.4922(2) 0.4405(2) 0.059(3) 1.000 Uani ? ? C
C10 0.0866(4) -0.4380(3) 0.4534(2) 0.084(3) 1.000 Uani ? ? C
C11 0.5654(3) -0.2799(2) 0.6247(1) 0.035(1) 1.000 Uani ? ? C
C12 0.5444(3) -0.2880(2) 0.6944(1) 0.028(1) 1.000 Uani ? ? C
C13 0.5828(3) -0.3512(2) 0.7237(2) 0.031(1) 1.000 Uani ? ? C
C14 0.5779(3) -0.3605(2) 0.7896(1) 0.033(2) 1.000 Uani ? ? C
C15 0.5380(3) -0.3026(2) 0.8273(1) 0.032(1) 1.000 Uani ? ? C
C16 0.4993(3) -0.2386(2) 0.8011(1) 0.026(1) 1.000 Uani ? ? C
C17 0.4980(3) -0.2342(2) 0.7334(1) 0.026(1) 1.000 Uani ? ? C
C18 0.6152(3) -0.4315(2) 0.8213(2) 0.044(2) 1.000 Uani ? ? C
C19 0.7013(4) -0.4048(2) 0.8906(2) 0.062(2) 1.000 Uani ? ? C
C20 0.6797(4) -0.4797(2) 0.7773(2) 0.072(2) 1.000 Uani ? ? C
C21 0.5002(5) -0.4822(2) 0.8274(2) 0.073(3) 1.000 Uani ? ? C
C22 0.4669(3) -0.1748(2) 0.8482(1) 0.028(1) 1.000 Uani ? ? C
C23 0.3389(3) -0.1588(2) 0.8272(1) 0.026(1) 1.000 Uani ? ? C
C24 0.2415(3) -0.2111(2) 0.8333(1) 0.029(1) 1.000 Uani ? ? C
C25 0.1223(3) -0.2005(2) 0.8126(1) 0.029(1) 1.000 Uani ? ? C
C26 0.1030(3) -0.1361(2) 0.7811(1) 0.029(1) 1.000 Uani ? ? C
C27 0.1983(3) -0.0828(2) 0.7724(1) 0.025(1) 1.000 Uani ? ? C
C28 0.3156(3) -0.0923(2) 0.7993(1) 0.025(1) 1.000 Uani ? ? C
C29 0.0190(3) -0.2556(2) 0.8278(2) 0.037(2) 1.000 Uani ? ? C
C30 -0.1045(3) -0.2456(2) 0.7890(2) 0.053(2) 1.000 Uani ? ? C
C31 0.0322(4) -0.3406(2) 0.8087(2) 0.056(2) 1.000 Uani ? ? C
C32 0.0240(4) -0.2374(3) 0.9036(2) 0.064(2) 1.000 Uani ? ? C
C33 0.1711(3) -0.0221(2) 0.7283(1) 0.025(1) 1.000 Uani ? ? C
C34 0.1329(3) -0.0590(2) 0.6539(1) 0.025(1) 1.000 Uani ? ? C
C35 0.0117(3) -0.0691(2) 0.6211(1) 0.029(1) 1.000 Uani ? ? C
C36 -0.0304(3) -0.1015(2) 0.5534(1) 0.030(1) 1.000 Uani ? ? C
C37 0.0564(3) -0.1219(2) 0.5186(1) 0.029(1) 1.000 Uani ? ? C
C38 0.1793(3) -0.1119(2) 0.5489(1) 0.027(1) 1.000 Uani ? ? C
C39 0.2159(3) -0.0824(2) 0.6181(1) 0.024(1) 1.000 Uani ? ? C
C40 -0.1653(3) -0.1162(2) 0.5189(1) 0.033(2) 1.000 Uani ? ? C
C41 -0.2347(3) -0.0628(3) 0.5554(2) 0.052(2) 1.000 Uani ? ? C
C42 -0.2165(4) -0.2005(2) 0.5220(2) 0.054(2) 1.000 Uani ? ? C
C43 -0.1851(3) -0.1029(2) 0.4460(2) 0.047(2) 1.000 Uani ? ? C
C44 0.2680(3) -0.1292(2) 0.5058(1) 0.030(1) 1.000 Uani ? ? C
C45 0.6776(3) 0.0298(2) 0.8959(1) 0.026(1) 1.000 Uani ? ? C
C46 0.7559(3) -0.0203(2) 0.8793(1) 0.029(1) 1.000 Uani ? ? C
C47 0.8242(3) -0.0501(2) 0.9316(2) 0.034(1) 1.000 Uani ? ? C
C48 0.8172(3) -0.0318(2) 0.9986(1) 0.034(2) 1.000 Uani ? ? C
C49 0.7393(3) 0.0191(2) 1.0128(1) 0.033(2) 1.000 Uani ? ? C
C50 0.6687(3) 0.0510(2) 0.9630(1) 0.028(1) 1.000 Uani ? ? C
C51 0.8864(3) -0.0688(2) 1.0533(2) 0.048(2) 1.000 Uani ? ? C
C52 0.8325(3) -0.1517(2) 1.0541(2) 0.052(2) 1.000 Uani ? ? C
C53 0.7425(4) -0.1947(2) 1.0104(2) 0.065(2) 1.000 Uani ? ? C
C54 0.5799(3) 0.0995(2) 0.9863(1) 0.031(1) 1.000 Uani ? ? C
C55 0.5542(3) 0.1715(2) 0.9568(1) 0.029(1) 1.000 Uani ? ? C
C56 0.6123(3) 0.2456(2) 0.9871(1) 0.035(2) 1.000 Uani ? ? C
C57 0.5841(3) 0.3122(2) 0.9613(1) 0.036(2) 1.000 Uani ? ? C
C58 0.4949(3) 0.3025(2) 0.9019(1) 0.037(2) 1.000 Uani ? ? C
C59 0.4344(3) 0.2291(2) 0.8689(1) 0.029(1) 1.000 Uani ? ? C
C60 0.4633(3) 0.1650(2) 0.8980(1) 0.026(1) 1.000 Uani ? ? C
C61 0.6528(4) 0.3924(2) 0.9953(2) 0.050(2) 1.000 Uani ? ? C
C62 0.7710(4) 0.4081(2) 0.9771(2) 0.060(2) 1.000 Uani ? ? C
C63 0.8750(5) 0.4179(3) 1.0175(3) 0.089(4) 1.000 Uani ? ? C
C64 0.3420(3) 0.2177(2) 0.8021(1) 0.032(1) 1.000 Uani ? ? C
C65 0.4017(3) 0.2193(2) 0.7420(1) 0.028(1) 1.000 Uani ? ? C
C66 0.4032(3) 0.2846(2) 0.7096(1) 0.032(1) 1.000 Uani ? ? C
C67 0.4537(3) 0.2890(2) 0.6537(1) 0.032(1) 1.000 Uani ? ? C
C68 0.5026(3) 0.2263(2) 0.6302(1) 0.031(1) 1.000 Uani ? ? C
C69 0.5033(2) 0.1595(2) 0.6606(1) 0.025(1) 1.000 Uani ? ? C
C70 0.4542(2) 0.1578(2) 0.7175(1) 0.024(1) 1.000 Uani ? ? C
C71 0.4503(3) 0.3598(2) 0.6182(2) 0.045(2) 1.000 Uani ? ? C
C72 0.3326(4) 0.3881(2) 0.6072(2) 0.052(2) 1.000 Uani ? ? C
C73 0.3150(5) 0.4569(3) 0.6264(2) 0.081(3) 1.000 Uani ? ? C
C74 0.5504(3) 0.0903(2) 0.6300(1) 0.028(1) 1.000 Uani ? ? C
C75 0.6664(3) 0.0758(2) 0.6745(1) 0.027(1) 1.000 Uani ? ? C
C76 0.7737(3) 0.1273(2) 0.6830(1) 0.033(1) 1.000 Uani ? ? C
C77 0.8795(3) 0.1210(2) 0.7279(1) 0.035(2) 1.000 Uani ? ? C
C78 0.8745(3) 0.0616(2) 0.7672(1) 0.032(1) 1.000 Uani ? ? C
C79 0.7701(3) 0.0096(2) 0.7608(1) 0.028(1) 1.000 Uani ? ? C
C80 0.6677(2) 0.0148(2) 0.7111(1) 0.025(1) 1.000 Uani ? ? C
C81 0.9973(4) 0.1766(3) 0.7372(2) 0.060(2) 1.000 Uani ? ? C
C82 0.9962(6) 0.2457(4) 0.7077(3) 0.038(3) 0.500 Uani ? ? C
C82A 1.0396(7) 0.1932(5) 0.6847(4) 0.050(4) 0.500 Uani ? ? C
C83 1.0670(4) 0.2709(3) 0.6679(2) 0.063(2) 1.000 Uani ? ? C
C84 0.7646(3) -0.0498(2) 0.8074(1) 0.032(1) 1.000 Uani ? ? C
C85 0.1697(4) -0.2883(2) 0.6454(2) 0.057(2) 1.000 Uani ? ? C
CL1 0.0147(1) -0.30129(8) 0.61059(7) 0.0879(8) 1.000 Uani ? ? Cl
CL2 0.2145(1) -0.36941(7) 0.67518(6) 0.0794(7) 1.000 Uani ? ? Cl
C86 0.7455(3) 0.2320(2) 0.8387(2) 0.049(2) 1.000 Uani ? ? C
CL3 0.8816(1) 0.23009(7) 0.89584(6) 0.0723(7) 1.000 Uani ? ? Cl
CL4 0.7556(1) 0.31124(6) 0.79432(5) 0.0631(5) 1.000 Uani ? ? Cl
C87 0.0903(6) 0.4048(4) 0.8609(3) 0.113(2) 1.000 Uiso ? ? C
CL5 0.1954(4) 0.3699(2) 0.9073(2) 0.129(1) 0.500 Uiso ? ? Cl
CL6 0.1490(3) 0.4646(2) 0.7969(2) 0.110(1) 0.500 Uiso ? ? Cl
Cl5a 0.2408(3) 0.3935(2) 0.9027(2) 0.109(1) 0.500 Uiso ? ? Cl
Cl6a 0.0754(5) 0.4564(3) 0.8076(2) 0.168(2) 0.500 Uiso ? ? Cl
H1 0.4107 -0.3954 0.5370 0.0487 1.000 Uiso calc C3 H
H2 0.1748 -0.2733 0.4407 0.0470 1.000 Uiso calc C5 H
H3 0.1434 -0.4566 0.3323 0.0723 1.000 Uiso calc C8 H
H4 0.1452 -0.3684 0.3539 0.0723 1.000 Uiso calc C8 H
H5 0.2643 -0.3988 0.3486 0.0723 1.000 Uiso calc C8 H
H6 0.2247 -0.5366 0.4112 0.0923 1.000 Uiso calc C9 H
H7 0.3490 -0.4822 0.4281 0.0923 1.000 Uiso calc C9 H
H8 0.2870 -0.5017 0.4858 0.0923 1.000 Uiso calc C9 H
H9 0.0400 -0.4840 0.4255 0.1181 1.000 Uiso calc C10 H
H10 0.0992 -0.4447 0.4995 0.1181 1.000 Uiso calc C10 H
H11 0.0448 -0.3954 0.4469 0.1181 1.000 Uiso calc C10 H
H12 0.6191 -0.2325 0.6289 0.0453 1.000 Uiso calc C11 H
H13 0.6023 -0.3224 0.6104 0.0453 1.000 Uiso calc C11 H
H14 0.6133 -0.3891 0.6974 0.0435 1.000 Uiso calc C13 H
H15 0.5369 -0.3066 0.8730 0.0417 1.000 Uiso calc C15 H
H16 0.7233 -0.4489 0.9093 0.0811 1.000 Uiso calc C19 H
H17 0.7718 -0.3728 0.8859 0.0811 1.000 Uiso calc C19 H
H18 0.6624 -0.3760 0.9197 0.0811 1.000 Uiso calc C19 H
H19 0.7013 -0.5227 0.7981 0.0946 1.000 Uiso calc C20 H
H20 0.6274 -0.4982 0.7340 0.0946 1.000 Uiso calc C20 H
H21 0.7505 -0.4483 0.7724 0.0946 1.000 Uiso calc C20 H
H22 0.5205 -0.5263 0.8468 0.1004 1.000 Uiso calc C21 H
H23 0.4602 -0.4529 0.8555 0.1004 1.000 Uiso calc C21 H
H24 0.4483 -0.4989 0.7838 0.1004 1.000 Uiso calc C21 H
H25 0.5210 -0.1280 0.8503 0.0362 1.000 Uiso calc C22 H
H26 0.4772 -0.1894 0.8918 0.0362 1.000 Uiso calc C22 H
H27 0.2569 -0.2562 0.8525 0.0368 1.000 Uiso calc C24 H
H28 0.0224 -0.1281 0.7651 0.0365 1.000 Uiso calc C26 H
H29 -0.1653 -0.2807 0.8000 0.0728 1.000 Uiso calc C30 H
H30 -0.1168 -0.1936 0.8009 0.0728 1.000 Uiso calc C30 H
H31 -0.1088 -0.2561 0.7418 0.0728 1.000 Uiso calc C30 H
H32 -0.0324 -0.3737 0.8185 0.0753 1.000 Uiso calc C31 H
H33 0.0302 -0.3514 0.7618 0.0753 1.000 Uiso calc C31 H
H34 0.1070 -0.3496 0.8341 0.0753 1.000 Uiso calc C31 H
H35 -0.0392 -0.2709 0.9142 0.0808 1.000 Uiso calc C32 H
H36 0.0998 -0.2454 0.9286 0.0808 1.000 Uiso calc C32 H
H37 0.0147 -0.1848 0.9151 0.0808 1.000 Uiso calc C32 H
H38 0.2414 0.0160 0.7350 0.0331 1.000 Uiso calc C33 H
H39 0.1075 0.0020 0.7404 0.0331 1.000 Uiso calc C33 H
H40 -0.0445 -0.0531 0.6461 0.0363 1.000 Uiso calc C35 H
H41 0.0305 -0.1436 0.4720 0.0399 1.000 Uiso calc C37 H
H42 -0.3177 -0.0733 0.5328 0.0754 1.000 Uiso calc C41 H
H43 -0.2267 -0.0718 0.6008 0.0754 1.000 Uiso calc C41 H
H44 -0.2028 -0.0100 0.5554 0.0754 1.000 Uiso calc C41 H
H45 -0.3002 -0.2111 0.5009 0.0767 1.000 Uiso calc C42 H
H46 -0.1753 -0.2349 0.4991 0.0767 1.000 Uiso calc C42 H
H47 -0.2056 -0.2077 0.5679 0.0767 1.000 Uiso calc C42 H
H48 -0.2693 -0.1124 0.4260 0.0641 1.000 Uiso calc C43 H
H49 -0.1524 -0.0506 0.4447 0.0641 1.000 Uiso calc C43 H
H50 -0.1461 -0.1374 0.4217 0.0641 1.000 Uiso calc C43 H
H51 0.2296 -0.1301 0.4598 0.0400 1.000 Uiso calc C44 H
H52 0.3361 -0.0886 0.5190 0.0400 1.000 Uiso calc C44 H
H53 0.8776 -0.0842 0.9210 0.0441 1.000 Uiso calc C47 H
H54 0.7341 0.0327 1.0584 0.0447 1.000 Uiso calc C49 H
H55 0.8890 -0.0387 1.0958 0.0618 1.000 Uiso calc C51 H
H56 0.9662 -0.0682 1.0470 0.0618 1.000 Uiso calc C51 H
H57 0.8687 -0.1750 1.0909 0.0660 1.000 Uiso calc C52 H
H58 0.7161 -0.2466 1.0161 0.0816 1.000 Uiso calc C53 H
H59 0.7028 -0.1745 0.9726 0.0816 1.000 Uiso calc C53 H
H60 0.6091 0.1158 1.0337 0.0423 1.000 Uiso calc C54 H
H61 0.5046 0.0656 0.9778 0.0423 1.000 Uiso calc C54 H
H62 0.6740 0.2514 1.0272 0.0473 1.000 Uiso calc C56 H
H63 0.4748 0.3471 0.8833 0.0473 1.000 Uiso calc C58 H
H64 0.6659 0.3952 1.0430 0.0723 1.000 Uiso calc C61 H
H65 0.6060 0.4306 0.9814 0.0723 1.000 Uiso calc C61 H
H66 0.7695 0.4112 0.9309 0.0869 1.000 Uiso calc C62 H
H67 0.9461 0.4277 1.0009 0.1275 1.000 Uiso calc C63 H
H68 0.8813 0.4153 1.0641 0.1275 1.000 Uiso calc C63 H
H69 0.2950 0.2583 0.8032 0.0401 1.000 Uiso calc C64 H
H70 0.2910 0.1689 0.7963 0.0401 1.000 Uiso calc C64 H
H71 0.3688 0.3273 0.7262 0.0412 1.000 Uiso calc C66 H
H72 0.5370 0.2285 0.5920 0.0411 1.000 Uiso calc C68 H
H73 0.4684 0.3467 0.5754 0.0576 1.000 Uiso calc C71 H
H74 0.5104 0.4009 0.6449 0.0576 1.000 Uiso calc C71 H
H75 0.2635 0.3513 0.5835 0.0671 1.000 Uiso calc C72 H
H76 0.2356 0.4692 0.6168 0.1056 1.000 Uiso calc C73 H
H77 0.3812 0.4958 0.6503 0.1056 1.000 Uiso calc C73 H
H78 0.5658 0.0993 0.5875 0.0372 1.000 Uiso calc C74 H
H79 0.4905 0.0453 0.6234 0.0372 1.000 Uiso calc C74 H
H80 0.7747 0.1683 0.6571 0.0422 1.000 Uiso calc C76 H
H81 0.9452 0.0570 0.7992 0.0425 1.000 Uiso calc C78 H
H82 0.6956 -0.0885 0.7875 0.0412 1.000 Uiso calc C84 H
H83 0.8356 -0.0727 0.8103 0.0412 1.000 Uiso calc C84 H
H84 0.1900 -0.2459 0.6819 0.0759 1.000 Uiso calc C85 H
H85 0.2116 -0.2766 0.6116 0.0759 1.000 Uiso calc C85 H
H86 0.6839 0.2358 0.8630 0.0632 1.000 Uiso calc C86 H
H87 0.7250 0.1850 0.8070 0.0632 1.000 Uiso calc C86 H

loop_
_atom_type_symbol
_atom_type_description
_atom_type_scat_dispersion_real
_atom_type_scat_dispersion_imag
_atom_type_scat_source
C ? 0.002 0.002 International_Tables_Vol_IV_Table_2.3.1
H ? 0.000 0.000 International_Tables_Vol_IV_Table_2.3.1
Cl ? 0.132 0.159 International_Tables_Vol_IV_Table_2.3.1
O ? 0.008 0.006 International_Tables_Vol_IV_Table_2.3.1
Si ? 0.072 0.071 International_Tables_Vol_IV_Table_2.3.1

loop_
_geom_angle_atom_site_label_1
_geom_angle_atom_site_label_2
_geom_angle_atom_site_label_3
_geom_angle
_geom_angle_site_symmetry_1
_geom_angle_site_symmetry_2
_geom_angle_site_symmetry_3
_geom_angle_publ_flag
O1 SI1 O2 110.7(1) . . . ?
O1 SI1 O3 108.9(1) . . . ?
O1 SI1 O4 109.3(1) . . . ?
O2 SI1 O3 109.4(1) . . . ?
O2 SI1 O4 107.8(1) . . . ?
O3 SI1 O4 110.9(1) . . . ?
SI1 O1 C1 116.1(2) . . . ?
SI1 O2 C39 145.1(2) . . . ?
SI1 O3 C17 144.5(2) . . . ?
SI1 O4 C80 152.8(2) . . . ?
O5 SI2 O6 108.3(1) . . . ?
O5 SI2 O7 109.3(1) . . . ?
O5 SI2 O8 110.8(1) . . . ?
O6 SI2 O7 109.5(1) . . . ?
O6 SI2 O8 111.5(1) . . . ?
O7 SI2 O8 107.6(1) . . . ?
SI2 O5 C28 140.3(2) . . . ?
SI2 O6 C60 112.7(2) . . . ?
SI2 O7 C45 131.1(2) . . . ?
SI2 O8 C70 147.4(2) . . . ?
O1 C1 C2 118.9(3) . . . ?
O1 C1 C6 118.8(3) . . . ?
C2 C1 C6 122.2(3) . . . ?
C1 C2 C3 117.6(3) . . . ?
C1 C2 C11 120.3(3) . . . ?
C3 C2 C11 122.0(3) . . . ?
C2 C3 C4 122.7(3) . . . ?
C3 C4 C5 116.8(3) . . . ?
C3 C4 C7 122.9(3) . . . ?
C5 C4 C7 120.4(3) . . . ?
C4 C5 C6 122.5(3) . . . ?
C1 C6 C5 117.9(3) . . . ?
C1 C6 C44 120.7(3) . . . ?
C5 C6 C44 121.3(3) . . . ?
C4 C7 C8 110.0(3) . . . ?
C4 C7 C9 113.0(4) . . . ?
C4 C7 C10 108.3(3) . . . ?
C8 C7 C9 106.9(3) . . . ?
C8 C7 C10 109.2(4) . . . ?
C9 C7 C10 109.5(4) . . . ?
C2 C11 C12 116.7(3) . . . ?
C11 C12 C13 117.8(3) . . . ?
C11 C12 C17 124.4(3) . . . ?
C13 C12 C17 117.6(3) . . . ?
C12 C13 C14 122.7(3) . . . ?
C13 C14 C15 117.1(3) . . . ?
C13 C14 C18 123.1(3) . . . ?
C15 C14 C18 119.9(3) . . . ?
C14 C15 C16 122.7(3) . . . ?
C15 C16 C17 118.3(3) . . . ?
C15 C16 C22 118.7(3) . . . ?
C17 C16 C22 123.0(3) . . . ?
O3 C17 C12 122.1(3) . . . ?
O3 C17 C16 116.5(3) . . . ?
C12 C17 C16 121.4(3) . . . ?
C14 C18 C19 110.5(3) . . . ?
C14 C18 C20 111.5(3) . . . ?
C14 C18 C21 107.7(3) . . . ?
C19 C18 C20 107.6(4) . . . ?
C19 C18 C21 110.6(4) . . . ?
C20 C18 C21 108.9(4) . . . ?
C16 C22 C23 114.9(2) . . . ?
C22 C23 C24 120.6(3) . . . ?
C22 C23 C28 121.1(3) . . . ?
C24 C23 C28 118.2(3) . . . ?
C23 C24 C25 122.9(3) . . . ?
C24 C25 C26 116.9(3) . . . ?
C24 C25 C29 120.5(3) . . . ?
C26 C25 C29 122.6(3) . . . ?
C25 C26 C27 122.1(3) . . . ?
C26 C27 C28 118.7(3) . . . ?
C26 C27 C33 119.2(3) . . . ?
C28 C27 C33 121.8(3) . . . ?
O5 C28 C23 117.1(3) . . . ?
O5 C28 C27 121.9(3) . . . ?
C23 C28 C27 120.8(3) . . . ?
C25 C29 C30 112.5(3) . . . ?
C25 C29 C31 110.7(3) . . . ?
C25 C29 C32 108.0(3) . . . ?
C30 C29 C31 107.3(3) . . . ?
C30 C29 C32 108.5(3) . . . ?
C31 C29 C32 109.8(3) . . . ?
C27 C33 C34 110.7(2) . . . ?
C33 C34 C35 118.8(3) . . . ?
C33 C34 C39 121.8(3) . . . ?
C35 C34 C39 119.4(3) . . . ?
C34 C35 C36 122.5(3) . . . ?
C35 C36 C37 116.4(3) . . . ?
C35 C36 C40 121.9(3) . . . ?
C37 C36 C40 121.7(3) . . . ?
C36 C37 C38 123.3(3) . . . ?
C37 C38 C39 117.8(3) . . . ?
C37 C38 C44 119.5(3) . . . ?
C39 C38 C44 122.6(3) . . . ?
O2 C39 C34 118.2(3) . . . ?
O2 C39 C38 121.1(3) . . . ?
C34 C39 C38 120.5(3) . . . ?
C36 C40 C41 111.7(3) . . . ?
C36 C40 C42 107.7(3) . . . ?
C36 C40 C43 111.4(3) . . . ?
C41 C40 C42 107.9(3) . . . ?
C41 C40 C43 107.9(3) . . . ?
C42 C40 C43 110.2(3) . . . ?
C6 C44 C38 114.3(3) . . . ?
O7 C45 C46 117.4(3) . . . ?
O7 C45 C50 120.9(3) . . . ?
C46 C45 C50 121.7(3) . . . ?
C45 C46 C47 117.9(3) . . . ?
C45 C46 C84 124.5(3) . . . ?
C47 C46 C84 117.4(3) . . . ?
C46 C47 C48 122.6(3) . . . ?
C47 C48 C49 117.5(3) . . . ?
C47 C48 C51 121.3(3) . . . ?
C49 C48 C51 121.1(3) . . . ?
C48 C49 C50 122.8(3) . . . ?
C45 C50 C49 117.5(3) . . . ?
C45 C50 C54 126.2(3) . . . ?
C49 C50 C54 116.0(3) . . . ?
C48 C51 C52 114.2(3) . . . ?
C51 C52 C53 127.3(4) . . . ?
C50 C54 C55 121.1(3) . . . ?
C54 C55 C56 123.0(3) . . . ?
C54 C55 C60 119.8(3) . . . ?
C56 C55 C60 117.2(3) . . . ?
C55 C56 C57 122.7(3) . . . ?
C56 C57 C58 117.9(3) . . . ?
C56 C57 C61 120.9(3) . . . ?
C58 C57 C61 121.2(3) . . . ?
C57 C58 C59 121.7(3) . . . ?
C58 C59 C60 118.0(3) . . . ?
C58 C59 C64 122.0(3) . . . ?
C60 C59 C64 120.0(3) . . . ?
O6 C60 C55 117.7(3) . . . ?
O6 C60 C59 119.8(3) . . . ?
C55 C60 C59 122.4(3) . . . ?
C57 C61 C62 111.4(4) . . . ?
C61 C62 C63 126.2(5) . . . ?
C59 C64 C65 112.1(3) . . . ?
C64 C65 C66 119.1(3) . . . ?
C64 C65 C70 122.7(3) . . . ?
C66 C65 C70 118.2(3) . . . ?
C65 C66 C67 121.9(3) . . . ?
C66 C67 C68 118.1(3) . . . ?
C66 C67 C71 120.6(3) . . . ?
C68 C67 C71 121.3(3) . . . ?
C67 C68 C69 122.3(3) . . . ?
C68 C69 C70 118.1(3) . . . ?
C68 C69 C74 120.2(3) . . . ?
C70 C69 C74 121.7(3) . . . ?
O8 C70 C65 121.4(3) . . . ?
O8 C70 C69 117.1(3) . . . ?
C65 C70 C69 121.3(3) . . . ?
C67 C71 C72 114.6(3) . . . ?
C71 C72 C73 126.5(5) . . . ?
C69 C74 C75 112.7(2) . . . ?
C74 C75 C76 120.3(3) . . . ?
C74 C75 C80 121.8(3) . . . ?
C76 C75 C80 117.8(3) . . . ?
C75 C76 C77 122.7(3) . . . ?
C76 C77 C78 117.5(3) . . . ?
C76 C77 C81 123.0(3) . . . ?
C78 C77 C81 119.5(3) . . . ?
C77 C78 C79 121.8(3) . . . ?
C78 C79 C80 118.5(3) . . . ?
C78 C79 C84 120.7(3) . . . ?
C80 C79 C84 120.9(3) . . . ?
O4 C80 C75 121.4(3) . . . ?
O4 C80 C79 116.9(3) . . . ?
C75 C80 C79 121.3(3) . . . ?
C77 C81 C82 119.0(4) . . . ?
C77 C81 C82A 121.1(5) . . . ?
C82 C81 C82A 51.5(5) . . . ?
C81 C82 C82A 59.6(6) . . . ?
C81 C82 C83 127.1(7) . . . ?
C82A C82 C83 70.1(6) . . . ?
C81 C82A C82 68.9(6) . . . ?
C81 C82A C83 125.9(8) . . . ?
C82 C82A C83 59.6(6) . . . ?
C82 C83 C82A 50.3(5) . . . ?
C46 C84 C79 116.8(3) . . . ?
CL1 C85 CL2 112.8(2) . . . ?
CL3 C86 CL4 112.3(2) . . . ?
CL5 C87 CL6 113.0(5) . . . ?
CL5 C87 Cl5a 20.9(2) . . . ?
CL5 C87 Cl6a 139.7(6) . . . ?
CL6 C87 Cl5a 93.2(4) . . . ?
CL6 C87 Cl6a 26.9(3) . . . ?
Cl5a C87 Cl6a 119.3(5) . . . ?

loop_
_geom_bond_atom_site_label_1
_geom_bond_atom_site_label_2
_geom_bond_distance
_geom_bond_site_symmetry_1
_geom_bond_site_symmetry_2
_geom_bond_publ_flag
SI1 O1 1.631(2) . . ?
SI1 O2 1.609(2) . . ?
SI1 O3 1.604(2) . . ?
SI1 O4 1.590(2) . . ?
O1 C1 1.401(4) . . ?
O2 C39 1.386(4) . . ?
O3 C17 1.390(3) . . ?
O4 C80 1.368(4) . . ?
SI2 O5 1.604(2) . . ?
SI2 O6 1.629(2) . . ?
SI2 O7 1.615(2) . . ?
SI2 O8 1.602(2) . . ?
O5 C28 1.378(4) . . ?
O6 C60 1.393(4) . . ?
O7 C45 1.390(3) . . ?
O8 C70 1.387(3) . . ?
C1 C2 1.389(5) . . ?
C1 C6 1.385(5) . . ?
C2 C3 1.393(5) . . ?
C2 C11 1.517(5) . . ?
C3 C4 1.397(5) . . ?
C4 C5 1.400(5) . . ?
C4 C7 1.529(5) . . ?
C5 C6 1.390(5) . . ?
C6 C44 1.505(5) . . ?
C7 C8 1.529(6) . . ?
C7 C9 1.533(7) . . ?
C7 C10 1.540(6) . . ?
C11 C12 1.517(4) . . ?
C12 C13 1.408(4) . . ?
C12 C17 1.388(4) . . ?
C13 C14 1.392(5) . . ?
C14 C15 1.381(5) . . ?
C14 C18 1.549(5) . . ?
C15 C16 1.394(4) . . ?
C16 C17 1.394(4) . . ?
C16 C22 1.517(4) . . ?
C18 C19 1.527(6) . . ?
C18 C20 1.523(6) . . ?
C18 C21 1.527(6) . . ?
C22 C23 1.516(4) . . ?
C23 C24 1.386(4) . . ?
C23 C28 1.399(4) . . ?
C24 C25 1.390(4) . . ?
C25 C26 1.395(4) . . ?
C25 C29 1.536(4) . . ?
C26 C27 1.396(4) . . ?
C27 C28 1.385(4) . . ?
C27 C33 1.509(4) . . ?
C29 C30 1.519(5) . . ?
C29 C31 1.530(6) . . ?
C29 C32 1.531(6) . . ?
C33 C34 1.524(4) . . ?
C34 C35 1.388(4) . . ?
C34 C39 1.389(4) . . ?
C35 C36 1.388(4) . . ?
C36 C37 1.396(5) . . ?
C36 C40 1.533(5) . . ?
C37 C38 1.394(4) . . ?
C38 C39 1.399(4) . . ?
C38 C44 1.514(4) . . ?
C40 C41 1.529(6) . . ?
C40 C42 1.532(5) . . ?
C40 C43 1.515(5) . . ?
C45 C46 1.399(4) . . ?
C45 C50 1.405(4) . . ?
C46 C47 1.393(4) . . ?
C46 C84 1.524(4) . . ?
C47 C48 1.388(5) . . ?
C48 C49 1.393(5) . . ?
C48 C51 1.506(5) . . ?
C49 C50 1.391(4) . . ?
C50 C54 1.523(5) . . ?
C51 C52 1.507(6) . . ?
C52 C53 1.291(6) . . ?
C54 C55 1.508(4) . . ?
C55 C56 1.382(5) . . ?
C55 C60 1.401(4) . . ?
C56 C57 1.393(5) . . ?
C57 C58 1.393(5) . . ?
C57 C61 1.519(5) . . ?
C58 C59 1.392(5) . . ?
C59 C60 1.387(4) . . ?
C59 C64 1.519(4) . . ?
C61 C62 1.479(7) . . ?
C62 C63 1.279(8) . . ?
C64 C65 1.527(4) . . ?
C65 C66 1.398(4) . . ?
C65 C70 1.394(4) . . ?
C66 C67 1.392(4) . . ?
C67 C68 1.378(5) . . ?
C67 C71 1.521(4) . . ?
C68 C69 1.397(4) . . ?
C69 C70 1.398(4) . . ?
C69 C74 1.511(4) . . ?
C71 C72 1.483(6) . . ?
C72 C73 1.278(6) . . ?
C74 C75 1.521(4) . . ?
C75 C76 1.390(4) . . ?
C75 C80 1.386(4) . . ?
C76 C77 1.389(5) . . ?
C77 C78 1.402(5) . . ?
C77 C81 1.517(5) . . ?
C78 C79 1.376(5) . . ?
C79 C80 1.407(4) . . ?
C79 C84 1.507(4) . . ?
C81 C82 1.425(8) . . ?
C81 C82A 1.318(9) . . ?
C82 C82A 1.19(1) . . ?
C82 C83 1.339(8) . . ?
C82A C83 1.46(1) . . ?
C85 CL1 1.745(5) . . ?
C85 CL2 1.720(5) . . ?
C86 CL3 1.754(4) . . ?
C86 CL4 1.761(4) . . ?
C87 CL5 1.614(9) . . ?
C87 CL6 1.952(8) . . ?
C87 Cl5a 1.809(9) . . ?
C87 Cl6a 1.505(8) . . ?

loop_
_geom_contact_atom_site_label_1
_geom_contact_atom_site_label_2
_geom_contact_distance
_geom_contact_site_symmetry_1
_geom_contact_site_symmetry_2
_geom_contact_publ_flag
? ? ? ? ? ?
